data_7101290
loop_
_publ_author_name
'Pierre Braunstein'
'Margraf, Gunter'
'Pattacini, Roberto'
' Messaoudi, Abdelatif'

_publ_section_title
;

Intra- and inter-molecular phosphoryl migration in phosphinothiazolines,
precursors to polynuclear complexes and bimetallic coordination polymers.

;
_journal_issue 29
_journal_name_full 'Chemical Communications'
_journal_paper_doi 10.1039/b603495k
_journal_year 2006
_chemical_formula_moiety 'C15 H15 N2 P S'
_chemical_formula_sum 'C15 H15 N2 P S'
_chemical_formula_weight 286.32
_space_group_IT_number 14
_symmetry_cell_setting monoclinic
_symmetry_space_group_name_Hall '-P 2ybc'
_symmetry_space_group_name_H-M 'P 1 21/c 1'
_atom_sites_solution_hydrogens geom
_atom_sites_solution_primary direct
_atom_sites_solution_secondary difmap
_audit_creation_date 27-02-05
_audit_creation_method SHELXL-97
_cell_angle_alpha 90.00
_cell_angle_beta 105.3850(10)
_cell_angle_gamma 90.00
_cell_formula_units_Z 8
_cell_length_a 15.5330(3)
_cell_length_b 11.8340(2)
_cell_length_c 16.1740(3)
_cell_measurement_reflns_used 7019
_cell_measurement_temperature 173(2)
_cell_measurement_theta_max 30.034
_cell_measurement_theta_min 0.998
_cell_volume 2866.52(9)
_computing_cell_refinement 'Denzo (Nonius B.V., 1998)'
_computing_data_collection 'Collect (Nonius B.V., 1998)'
_computing_data_reduction 'Denzo (Nonius B.V., 1998)'
_computing_molecular_graphics 'PLATON 98 (Spek, 1998)'
_computing_publication_material 'SHELXL-97 (Sheldrick, 1997)'
_computing_structure_refinement 'SHELXL-97 (Sheldrick, 1997)'
_computing_structure_solution 'SHELXS-97 (Sheldrick, 1997)'
_diffrn_ambient_temperature 173(2)
_diffrn_measured_fraction_theta_full 0.994
_diffrn_measured_fraction_theta_max 0.994
_diffrn_measurement_device_type KappaCCD
_diffrn_measurement_method '\p scans'
_diffrn_radiation_monochromator graphite
_diffrn_radiation_probe x-ray
_diffrn_radiation_type MoK\a
_diffrn_radiation_wavelength 0.71073
_diffrn_reflns_av_R_equivalents 0.0287
_diffrn_reflns_av_sigmaI/netI 0.0577
_diffrn_reflns_limit_h_max 21
_diffrn_reflns_limit_h_min -21
_diffrn_reflns_limit_k_max 14
_diffrn_reflns_limit_k_min -16
_diffrn_reflns_limit_l_max 22
_diffrn_reflns_limit_l_min -22
_diffrn_reflns_number 14463
_diffrn_reflns_theta_full 30.05
_diffrn_reflns_theta_max 30.05
_diffrn_reflns_theta_min 2.19
_diffrn_source 'fine-focus sealed tube'
_exptl_absorpt_coefficient_mu 0.325
_exptl_absorpt_correction_type none
_exptl_crystal_colour colorless
_exptl_crystal_density_diffrn 1.327
_exptl_crystal_density_method 'not measured'
_exptl_crystal_description prism
_exptl_crystal_F_000 1200
_exptl_crystal_size_max 0.20
_exptl_crystal_size_mid 0.20
_exptl_crystal_size_min 0.20
_refine_diff_density_max 0.343
_refine_diff_density_min -0.349
_refine_diff_density_rms 0.055
_refine_ls_extinction_method none
_refine_ls_goodness_of_fit_ref 1.044
_refine_ls_hydrogen_treatment mixed
_refine_ls_matrix_type full
_refine_ls_number_parameters 359
_refine_ls_number_reflns 8350
_refine_ls_number_restraints 4
_refine_ls_restrained_S_all 1.044
_refine_ls_R_factor_all 0.0834
_refine_ls_R_factor_gt 0.0453
_refine_ls_shift/su_max 0.001
_refine_ls_shift/su_mean 0.000
_refine_ls_structure_factor_coef Fsqd
_refine_ls_weighting_details 'calc w=1/[\s^2^(Fo^2^)+(0.0521P)^2^+0.3845P] where P=(Fo^2^+2Fc^2^)/3'
_refine_ls_weighting_scheme calc
_refine_ls_wR_factor_gt 0.1078
_refine_ls_wR_factor_ref 0.1245
_reflns_number_gt 5517
_reflns_number_total 8350
_reflns_threshold_expression >2sigma(I)
_cod_data_source_file b603495k.txt
_cod_original_sg_symbol_H-M 'P 21/c'
_cod_database_code 7101290

loop_
_symmetry_equiv_pos_as_xyz
'x, y, z'
'-x, y+1/2, -z+1/2'
'-x, -y, -z'
'x, -y-1/2, z-1/2'

loop_
_atom_site_label
_atom_site_type_symbol
_atom_site_fract_x
_atom_site_fract_y
_atom_site_fract_z
_atom_site_U_iso_or_equiv
_atom_site_adp_type
_atom_site_occupancy
_atom_site_symmetry_multiplicity
_atom_site_calc_flag
_atom_site_refinement_flags
S1 S 0.01532(3) 1.07435(4) 0.39175(3) 0.03727(12) Uani 1 1 d .
S2 S 0.50506(3) 0.57275(4) 0.11778(3) 0.03401(12) Uani 1 1 d .
P1 P 0.10720(3) 0.87107(3) 0.32651(2) 0.02746(11) Uani 1 1 d .
P2 P 0.40429(3) 0.36962(3) 0.18133(3) 0.02823(11) Uani 1 1 d .
N1 N 0.16700(9) 0.94885(11) 0.41168(8) 0.0284(3) Uani 1 1 d D
N2 N 0.16438(9) 1.09015(12) 0.51059(9) 0.0334(3) Uani 1 1 d D
N3 N 0.34955(9) 0.45558(11) 0.09900(8) 0.0302(3) Uani 1 1 d D
N4 N 0.35183(9) 0.60598(11) 0.00758(9) 0.0297(3) Uani 1 1 d D
C1 C 0.12653(10) 1.03147(13) 0.44164(9) 0.0254(3) Uani 1 1 d .
C2 C 0.10858(12) 1.17386(15) 0.53696(12) 0.0420(4) Uani 1 1 d .
H2A H 0.1396 1.2478 0.5454 0.050 Uiso 1 1 calc .
H2B H 0.0975 1.1509 0.5921 0.050 Uiso 1 1 calc .
C3 C 0.02121(13) 1.18473(16) 0.46966(12) 0.0463(5) Uani 1 1 d .
H3A H 0.0173 1.2596 0.4416 0.056 Uiso 1 1 calc .
H3B H -0.0291 1.1776 0.4963 0.056 Uiso 1 1 calc .
C4 C 0.19365(11) 0.84203(13) 0.27151(9) 0.0263(3) Uani 1 1 d .
C5 C 0.26612(12) 0.91286(14) 0.27652(10) 0.0357(4) Uani 1 1 d .
H5 H 0.2753 0.9759 0.3142 0.043 Uiso 1 1 calc .
C6 C 0.32532(13) 0.89287(17) 0.22728(12) 0.0427(4) Uani 1 1 d .
H6 H 0.3747 0.9420 0.2315 0.051 Uiso 1 1 calc .
C7 C 0.31274(13) 0.80209(17) 0.17238(11) 0.0423(4) Uani 1 1 d .
H7 H 0.3533 0.7887 0.1386 0.051 Uiso 1 1 calc .
C8 C 0.24117(14) 0.73035(15) 0.16629(11) 0.0445(5) Uani 1 1 d .
H8 H 0.2325 0.6677 0.1282 0.053 Uiso 1 1 calc .
C9 C 0.18232(13) 0.74951(14) 0.21535(10) 0.0368(4) Uani 1 1 d .
H9 H 0.1335 0.6995 0.2111 0.044 Uiso 1 1 calc .
C10 C 0.09969(11) 0.73265(13) 0.37526(10) 0.0286(3) Uani 1 1 d .
C11 C 0.16357(12) 0.69227(14) 0.44671(11) 0.0354(4) Uani 1 1 d .
H11 H 0.2152 0.7364 0.4711 0.042 Uiso 1 1 calc .
C12 C 0.15289(14) 0.58858(16) 0.48268(13) 0.0437(5) Uani 1 1 d .
H12 H 0.1965 0.5624 0.5319 0.052 Uiso 1 1 calc .
C13 C 0.07869(16) 0.52354(15) 0.44677(13) 0.0484(5) Uani 1 1 d .
H13 H 0.0718 0.4521 0.4710 0.058 Uiso 1 1 calc .
C14 C 0.01487(15) 0.56128(17) 0.37642(13) 0.0517(6) Uani 1 1 d .
H14 H -0.0359 0.5159 0.3519 0.062 Uiso 1 1 calc .
C15 C 0.02453(12) 0.66667(16) 0.34076(11) 0.0398(4) Uani 1 1 d .
H15 H -0.0204 0.6934 0.2928 0.048 Uiso 1 1 calc .
C16 C 0.39090(10) 0.53886(13) 0.07179(9) 0.0254(3) Uani 1 1 d .
C17 C 0.41081(12) 0.68471(14) -0.01972(10) 0.0337(4) Uani 1 1 d .
H17A H 0.3810 0.7589 -0.0333 0.040 Uiso 1 1 calc .
H17B H 0.4252 0.6559 -0.0720 0.040 Uiso 1 1 calc .
C18 C 0.49581(12) 0.69776(16) 0.05201(12) 0.0441(5) Uani 1 1 d .
H18A H 0.4927 0.7662 0.0863 0.053 Uiso 1 1 calc .
H18B H 0.5481 0.7044 0.0283 0.053 Uiso 1 1 calc .
C19 C 0.40602(11) 0.23413(13) 0.12715(10) 0.0276(3) Uani 1 1 d .
C20 C 0.47804(12) 0.16262(15) 0.15917(10) 0.0367(4) Uani 1 1 d .
H20 H 0.5240 0.1846 0.2080 0.044 Uiso 1 1 calc .
C21 C 0.48327(15) 0.05907(16) 0.12028(12) 0.0484(5) Uani 1 1 d .
H21 H 0.5326 0.0104 0.1427 0.058 Uiso 1 1 calc .
C22 C 0.41703(15) 0.02687(15) 0.04917(13) 0.0460(5) Uani 1 1 d .
H22 H 0.4204 -0.0444 0.0232 0.055 Uiso 1 1 calc .
C23 C 0.34587(13) 0.09787(16) 0.01551(12) 0.0434(5) Uani 1 1 d .
H23 H 0.3008 0.0760 -0.0341 0.052 Uiso 1 1 calc .
C24 C 0.34014(12) 0.20107(15) 0.05413(11) 0.0360(4) Uani 1 1 d .
H24 H 0.2911 0.2497 0.0308 0.043 Uiso 1 1 calc .
C25 C 0.31225(11) 0.34662(13) 0.23083(9) 0.0282(3) Uani 1 1 d .
C26 C 0.29014(13) 0.24143(14) 0.25743(12) 0.0407(4) Uani 1 1 d .
H26 H 0.3220 0.1762 0.2481 0.049 Uiso 1 1 calc .
C27 C 0.22190(16) 0.23092(16) 0.29754(14) 0.0544(6) Uani 1 1 d .
H27 H 0.2076 0.1584 0.3154 0.065 Uiso 1 1 calc .
C28 C 0.17479(14) 0.32357(18) 0.31175(12) 0.0485(5) Uani 1 1 d .
H28 H 0.1277 0.3154 0.3387 0.058 Uiso 1 1 calc .
C29 C 0.19637(15) 0.42872(17) 0.28659(12) 0.0499(5) Uani 1 1 d .
H29 H 0.1641 0.4935 0.2961 0.060 Uiso 1 1 calc .
C30 C 0.26513(14) 0.43996(15) 0.24738(11) 0.0439(5) Uani 1 1 d .
H30 H 0.2804 0.5130 0.2315 0.053 Uiso 1 1 calc .
H2N H 0.2217(4) 1.084(3) 0.5360(17) 0.021(8) Uiso 0.50 1 d PD
H4N H 0.2959(6) 0.597(3) -0.0218(17) 0.025(9) Uiso 0.50 1 d PD
H1N H 0.2240(7) 0.942(4) 0.438(2) 0.059(13) Uiso 0.50 1 d PD
H3N H 0.2925(6) 0.451(3) 0.0719(19) 0.037(10) Uiso 0.50 1 d PD

loop_
_atom_site_aniso_label
_atom_site_aniso_U_11
_atom_site_aniso_U_22
_atom_site_aniso_U_33
_atom_site_aniso_U_23
_atom_site_aniso_U_13
_atom_site_aniso_U_12
S1 0.0312(2) 0.0411(3) 0.0368(2) -0.00365(19) 0.00425(18) 0.01301(19)
S2 0.0281(2) 0.0372(2) 0.0347(2) 0.00175(18) 0.00478(17) -0.00600(18)
P1 0.0252(2) 0.0288(2) 0.0273(2) -0.00306(16) 0.00494(16) 0.00202(17)
P2 0.0276(2) 0.0273(2) 0.0283(2) 0.00259(16) 0.00487(17) -0.00146(17)
N1 0.0253(7) 0.0281(7) 0.0315(7) -0.0064(6) 0.0068(6) 0.0019(6)
N2 0.0264(7) 0.0335(8) 0.0407(8) -0.0122(6) 0.0097(6) 0.0011(6)
N3 0.0269(7) 0.0296(7) 0.0326(7) 0.0066(6) 0.0053(6) -0.0022(6)
N4 0.0270(8) 0.0301(7) 0.0337(7) 0.0068(6) 0.0110(6) -0.0010(6)
C1 0.0235(8) 0.0253(8) 0.0300(8) 0.0016(6) 0.0117(6) -0.0001(6)
C2 0.0366(10) 0.0406(10) 0.0499(10) -0.0172(9) 0.0135(9) 0.0065(8)
C3 0.0410(11) 0.0442(11) 0.0555(12) -0.0119(9) 0.0162(9) 0.0117(9)
C4 0.0301(8) 0.0254(8) 0.0236(7) 0.0007(6) 0.0072(6) 0.0020(6)
C5 0.0393(10) 0.0362(9) 0.0333(8) -0.0061(7) 0.0128(8) -0.0058(8)
C6 0.0366(10) 0.0557(12) 0.0386(10) -0.0047(9) 0.0145(8) -0.0088(9)
C7 0.0467(12) 0.0526(11) 0.0337(9) 0.0027(8) 0.0211(8) 0.0064(9)
C8 0.0679(14) 0.0371(10) 0.0349(9) -0.0076(8) 0.0245(10) -0.0015(10)
C9 0.0489(11) 0.0331(9) 0.0313(8) -0.0064(7) 0.0155(8) -0.0104(8)
C10 0.0293(8) 0.0306(8) 0.0299(8) -0.0073(7) 0.0148(7) -0.0015(7)
C11 0.0324(9) 0.0340(9) 0.0421(9) 0.0024(8) 0.0139(8) 0.0000(7)
C12 0.0477(12) 0.0371(10) 0.0529(11) 0.0088(9) 0.0249(10) 0.0078(9)
C13 0.0705(15) 0.0327(10) 0.0557(12) -0.0053(9) 0.0409(12) -0.0074(10)
C14 0.0616(14) 0.0506(12) 0.0520(12) -0.0210(10) 0.0313(11) -0.0307(11)
C15 0.0379(10) 0.0500(11) 0.0341(9) -0.0122(8) 0.0141(8) -0.0141(9)
C16 0.0250(8) 0.0275(8) 0.0258(7) -0.0038(6) 0.0102(6) 0.0000(6)
C17 0.0346(9) 0.0322(9) 0.0363(9) 0.0053(7) 0.0128(7) -0.0048(7)
C18 0.0347(10) 0.0477(11) 0.0507(11) 0.0105(9) 0.0128(9) -0.0112(8)
C19 0.0280(8) 0.0270(8) 0.0311(8) 0.0047(6) 0.0136(7) -0.0012(6)
C20 0.0402(10) 0.0401(10) 0.0315(8) 0.0098(7) 0.0126(8) 0.0088(8)
C21 0.0624(14) 0.0408(11) 0.0479(11) 0.0143(9) 0.0252(10) 0.0206(10)
C22 0.0667(14) 0.0278(9) 0.0539(12) -0.0015(8) 0.0344(11) 0.0010(9)
C23 0.0430(11) 0.0415(10) 0.0496(11) -0.0116(9) 0.0190(9) -0.0119(9)
C24 0.0285(9) 0.0360(9) 0.0440(9) -0.0059(8) 0.0106(8) -0.0029(7)
C25 0.0310(9) 0.0290(8) 0.0246(7) 0.0024(6) 0.0072(6) 0.0029(7)
C26 0.0435(11) 0.0310(9) 0.0547(11) 0.0065(8) 0.0256(9) 0.0057(8)
C27 0.0651(15) 0.0389(11) 0.0739(14) 0.0070(10) 0.0439(12) 0.0002(10)
C28 0.0483(12) 0.0576(13) 0.0485(11) 0.0001(10) 0.0285(10) 0.0029(10)
C29 0.0624(14) 0.0497(12) 0.0467(11) 0.0022(9) 0.0305(10) 0.0186(10)
C30 0.0625(14) 0.0338(10) 0.0422(10) 0.0045(8) 0.0261(10) 0.0085(9)

loop_
_atom_type_symbol
_atom_type_description
_atom_type_scat_dispersion_real
_atom_type_scat_dispersion_imag
_atom_type_scat_source
C C 0.0033 0.0016 'International Tables Vol C Tables 4.2.6.8 and 6.1.1.4'
H H 0.0000 0.0000 'International Tables Vol C Tables 4.2.6.8 and 6.1.1.4'
N N 0.0061 0.0033 'International Tables Vol C Tables 4.2.6.8 and 6.1.1.4'
S S 0.1246 0.1234 'International Tables Vol C Tables 4.2.6.8 and 6.1.1.4'
P P 0.1023 0.0942 'International Tables Vol C Tables 4.2.6.8 and 6.1.1.4'

loop_
_geom_angle_atom_site_label_1
_geom_angle_atom_site_label_2
_geom_angle_atom_site_label_3
_geom_angle
C1 S1 C3 91.52(8)
C16 S2 C18 91.36(8)
N1 P1 C4 100.42(7)
N1 P1 C10 102.54(7)
C4 P1 C10 100.36(7)
N3 P2 C19 102.44(7)
N3 P2 C25 98.27(7)
C19 P2 C25 101.01(7)
C1 N1 P1 118.92(11)
C1 N1 H1N 114(3)
P1 N1 H1N 127(3)
C1 N2 C2 116.26(14)
C1 N2 H2N 121(2)
C2 N2 H2N 122(2)
C16 N3 P2 121.34(12)
C16 N3 H3N 113(2)
P2 N3 H3N 126(2)
C16 N4 C17 115.40(14)
C16 N4 H4N 122(2)
C17 N4 H4N 122(2)
N2 C1 N1 123.59(15)
N2 C1 S1 113.41(11)
N1 C1 S1 123.00(12)
N2 C2 C3 109.89(14)
N2 C2 H2A 109.7
C3 C2 H2A 109.7
N2 C2 H2B 109.7
C3 C2 H2B 109.7
H2A C2 H2B 108.2
C2 C3 S1 108.25(12)
C2 C3 H3A 110.0
S1 C3 H3A 110.0
C2 C3 H3B 110.0
S1 C3 H3B 110.0
H3A C3 H3B 108.4
C5 C4 C9 117.98(15)
C5 C4 P1 123.14(12)
C9 C4 P1 118.62(13)
C6 C5 C4 120.95(15)
C6 C5 H5 119.5
C4 C5 H5 119.5
C7 C6 C5 120.13(17)
C7 C6 H6 119.9
C5 C6 H6 119.9
C6 C7 C8 120.02(16)
C6 C7 H7 120.0
C8 C7 H7 120.0
C9 C8 C7 120.11(16)
C9 C8 H8 119.9
C7 C8 H8 119.9
C8 C9 C4 120.81(16)
C8 C9 H9 119.6
C4 C9 H9 119.6
C15 C10 C11 118.50(15)
C15 C10 P1 118.07(13)
C11 C10 P1 123.38(13)
C12 C11 C10 120.90(17)
C12 C11 H11 119.6
C10 C11 H11 119.6
C13 C12 C11 119.78(19)
C13 C12 H12 120.1
C11 C12 H12 120.1
C14 C13 C12 120.48(17)
C14 C13 H13 119.8
C12 C13 H13 119.8
C13 C14 C15 119.99(18)
C13 C14 H14 120.0
C15 C14 H14 120.0
C10 C15 C14 120.34(18)
C10 C15 H15 119.8
C14 C15 H15 119.8
N3 C16 N4 123.44(15)
N3 C16 S2 123.43(12)
N4 C16 S2 113.13(11)
N4 C17 C18 108.87(13)
N4 C17 H17A 109.9
C18 C17 H17A 109.9
N4 C17 H17B 109.9
C18 C17 H17B 109.9
H17A C17 H17B 108.3
C17 C18 S2 106.52(12)
C17 C18 H18A 110.4
S2 C18 H18A 110.4
C17 C18 H18B 110.4
S2 C18 H18B 110.4
H18A C18 H18B 108.6
C20 C19 C24 118.77(15)
C20 C19 P2 117.90(13)
C24 C19 P2 123.30(12)
C19 C20 C21 120.44(17)
C19 C20 H20 119.8
C21 C20 H20 119.8
C22 C21 C20 120.09(18)
C22 C21 H21 120.0
C20 C21 H21 120.0
C21 C22 C23 120.22(17)
C21 C22 H22 119.9
C23 C22 H22 119.9
C22 C23 C24 119.96(18)
C22 C23 H23 120.0
C24 C23 H23 120.0
C23 C24 C19 120.50(17)
C23 C24 H24 119.8
C19 C24 H24 119.8
C26 C25 C30 117.79(15)
C26 C25 P2 123.59(12)
C30 C25 P2 118.51(13)
C27 C26 C25 120.49(16)
C27 C26 H26 119.8
C25 C26 H26 119.8
C28 C27 C26 120.98(17)
C28 C27 H27 119.5
C26 C27 H27 119.5
C27 C28 C29 119.35(17)
C27 C28 H28 120.3
C29 C28 H28 120.3
C28 C29 C30 119.95(17)
C28 C29 H29 120.0
C30 C29 H29 120.0
C29 C30 C25 121.41(17)
C29 C30 H30 119.3
C25 C30 H30 119.3

loop_
_geom_bond_atom_site_label_1
_geom_bond_atom_site_label_2
_geom_bond_distance
S1 C1 1.7757(16)
S1 C3 1.8004(18)
S2 C16 1.7773(16)
S2 C18 1.8054(18)
P1 N1 1.7113(13)
P1 C4 1.8293(16)
P1 C10 1.8350(17)
P2 N3 1.7118(14)
P2 C19 1.8308(16)
P2 C25 1.8348(16)
N1 C1 1.3220(19)
N1 H1N 0.8799(11)
N2 C1 1.313(2)
N2 C2 1.453(2)
N2 H2N 0.8799(11)
N3 C16 1.3143(19)
N3 H3N 0.8799(10)
N4 C16 1.320(2)
N4 C17 1.455(2)
N4 H4N 0.8799(10)
C2 C3 1.503(3)
C2 H2A 0.9900
C2 H2B 0.9900
C3 H3A 0.9900
C3 H3B 0.9900
C4 C5 1.388(2)
C4 C9 1.404(2)
C5 C6 1.387(2)
C5 H5 0.9500
C6 C7 1.374(3)
C6 H6 0.9500
C7 C8 1.381(3)
C7 H7 0.9500
C8 C9 1.379(2)
C8 H8 0.9500
C9 H9 0.9500
C10 C15 1.392(2)
C10 C11 1.393(2)
C11 C12 1.387(2)
C11 H11 0.9500
C12 C13 1.380(3)
C12 H12 0.9500
C13 C14 1.371(3)
C13 H13 0.9500
C14 C15 1.399(3)
C14 H14 0.9500
C15 H15 0.9500
C17 C18 1.517(2)
C17 H17A 0.9900
C17 H17B 0.9900
C18 H18A 0.9900
C18 H18B 0.9900
C19 C20 1.389(2)
C19 C24 1.398(2)
C20 C21 1.390(3)
C20 H20 0.9500
C21 C22 1.378(3)
C21 H21 0.9500
C22 C23 1.380(3)
C22 H22 0.9500
C23 C24 1.385(2)
C23 H23 0.9500
C24 H24 0.9500
C25 C26 1.390(2)
C25 C30 1.390(2)
C26 C27 1.387(2)
C26 H26 0.9500
C27 C28 1.371(3)
C27 H27 0.9500
C28 C29 1.378(3)
C28 H28 0.9500
C29 C30 1.386(3)
C29 H29 0.9500
C30 H30 0.9500

loop_
_geom_torsion_atom_site_label_1
_geom_torsion_atom_site_label_2
_geom_torsion_atom_site_label_3
_geom_torsion_atom_site_label_4
_geom_torsion
C4 P1 N1 C1 145.74(12)
C10 P1 N1 C1 -111.06(13)
C19 P2 N3 C16 -112.10(13)
C25 P2 N3 C16 144.62(13)
C2 N2 C1 N1 -176.83(15)
C2 N2 C1 S1 3.50(19)
P1 N1 C1 N2 174.52(12)
P1 N1 C1 S1 -5.85(18)
C3 S1 C1 N2 1.61(13)
C3 S1 C1 N1 -178.06(14)
C1 N2 C2 C3 -8.0(2)
N2 C2 C3 S1 8.5(2)
C1 S1 C3 C2 -5.81(14)
N1 P1 C4 C5 -27.74(15)
C10 P1 C4 C5 -132.69(14)
N1 P1 C4 C9 158.27(13)
C10 P1 C4 C9 53.32(14)
C9 C4 C5 C6 0.2(3)
P1 C4 C5 C6 -173.84(14)
C4 C5 C6 C7 0.1(3)
C5 C6 C7 C8 -0.2(3)
C6 C7 C8 C9 -0.1(3)
C7 C8 C9 C4 0.4(3)
C5 C4 C9 C8 -0.5(3)
P1 C4 C9 C8 173.83(14)
N1 P1 C10 C15 149.28(13)
C4 P1 C10 C15 -107.48(13)
N1 P1 C10 C11 -28.28(15)
C4 P1 C10 C11 74.96(15)
C15 C10 C11 C12 0.2(2)
P1 C10 C11 C12 177.74(13)
C10 C11 C12 C13 0.9(3)
C11 C12 C13 C14 -0.8(3)
C12 C13 C14 C15 -0.3(3)
C11 C10 C15 C14 -1.3(2)
P1 C10 C15 C14 -178.97(14)
C13 C14 C15 C10 1.4(3)
P2 N3 C16 N4 178.76(12)
P2 N3 C16 S2 -1.34(19)
C17 N4 C16 N3 -173.12(14)
C17 N4 C16 S2 6.98(17)
C18 S2 C16 N3 -173.60(14)
C18 S2 C16 N4 6.31(13)
C16 N4 C17 C18 -19.8(2)
N4 C17 C18 S2 22.62(17)
C16 S2 C18 C17 -16.43(13)
N3 P2 C19 C20 148.55(12)
C25 P2 C19 C20 -110.32(13)
N3 P2 C19 C24 -29.48(15)
C25 P2 C19 C24 71.65(15)
C24 C19 C20 C21 -1.4(2)
P2 C19 C20 C21 -179.52(14)
C19 C20 C21 C22 0.4(3)
C20 C21 C22 C23 0.9(3)
C21 C22 C23 C24 -1.1(3)
C22 C23 C24 C19 0.0(3)
C20 C19 C24 C23 1.2(2)
P2 C19 C24 C23 179.23(13)
N3 P2 C25 C26 134.82(15)
C19 P2 C25 C26 30.33(16)
N3 P2 C25 C30 -49.09(15)
C19 P2 C25 C30 -153.58(14)
C30 C25 C26 C27 1.3(3)
P2 C25 C26 C27 177.40(16)
C25 C26 C27 C28 0.1(3)
C26 C27 C28 C29 -0.7(3)
C27 C28 C29 C30 0.0(3)
C28 C29 C30 C25 1.4(3)
C26 C25 C30 C29 -2.0(3)
P2 C25 C30 C29 -178.36(16)
